data_4106559
loop_
_publ_author_name
'Brandon R. Galan'
'Julia Sch\"offel'
'John C. Linehan'
'Candace Seu'
'Aaron M. Appel'
'John A. S. Roberts'
'Monte L. Helm'
'Uriah J. Kilgore'
'Jenny Y. Yang'
'Daniel L. DuBois'
'Clifford P. Kubiak'

_publ_section_title
;
 Electrocatalytic Oxidation of Formate by [Ni(PR2NR'2)2(CH3CN)]2+
 Complexes
;
_journal_name_full 'Journal of the American Chemical Society'
_journal_page_first 12767
_journal_page_last 12779
_journal_paper_doi 10.1021/ja204489e
_journal_volume 133
_journal_year 2011
_chemical_formula_moiety 'C62 H67 N5 Ni O4 P4, C2 H3 N, 2(B F4)'
_chemical_formula_sum 'C64 H70 B2 F8 N6 Ni O4 P4'
_chemical_formula_weight 1343.47
_chemical_name_common '[Ni(PPh2NPhOMe2)2(MeCN)](BF4)2'
_chemical_name_systematic
; 
 ? 
;
_space_group_IT_number 14
_symmetry_cell_setting monoclinic
_symmetry_space_group_name_Hall '-P 2ybc'
_symmetry_space_group_name_H-M 'P 1 21/c 1'
_atom_sites_solution_hydrogens geom
_atom_sites_solution_primary direct
_atom_sites_solution_secondary difmap
_audit_creation_method SHELXL-97
_cell_angle_alpha 90.00
_cell_angle_beta 109.3550(10)
_cell_angle_gamma 90.00
_cell_formula_units_Z 4
_cell_length_a 17.2841(17)
_cell_length_b 20.945(2)
_cell_length_c 18.8248(18)
_cell_measurement_reflns_used 9799
_cell_measurement_temperature 123(2)
_cell_measurement_theta_max 25.49
_cell_measurement_theta_min 2.26
_cell_volume 6429.7(11)
_computing_cell_refinement 'Bruker SAINT'
_computing_data_collection 'Bruker APEX2'
_computing_data_reduction 'Bruker SAINT'
_computing_molecular_graphics 'Bruker SHELXTL'
_computing_publication_material 'Bruker SHELXTL'
_computing_structure_refinement 'SHELXL-97 (Sheldrick, 1997)'
_computing_structure_solution 'SHELXS-97 (Sheldrick, 1990)'
_diffrn_ambient_temperature 123(2)
_diffrn_measured_fraction_theta_full 0.986
_diffrn_measured_fraction_theta_max 0.986
_diffrn_measurement_device_type 'Bruker APEX-II CCD'
_diffrn_measurement_method '\f and \w scans'
_diffrn_radiation_monochromator graphite
_diffrn_radiation_source 'fine-focus sealed tube'
_diffrn_radiation_type MoK\a
_diffrn_radiation_wavelength 0.71073
_diffrn_reflns_av_R_equivalents 0.0586
_diffrn_reflns_av_sigmaI/netI 0.0570
_diffrn_reflns_limit_h_max 20
_diffrn_reflns_limit_h_min -20
_diffrn_reflns_limit_k_max 24
_diffrn_reflns_limit_k_min -24
_diffrn_reflns_limit_l_max 22
_diffrn_reflns_limit_l_min -20
_diffrn_reflns_number 42844
_diffrn_reflns_theta_full 25.00
_diffrn_reflns_theta_max 25.00
_diffrn_reflns_theta_min 1.50
_diffrn_standards_number 0
_exptl_absorpt_coefficient_mu 0.477
_exptl_absorpt_correction_T_max 0.9539
_exptl_absorpt_correction_T_min 0.8901
_exptl_absorpt_correction_type multi-scan
_exptl_absorpt_process_details 'SADABS; (Sheldrick, 2006)'
_exptl_crystal_density_diffrn 1.388
_exptl_crystal_description block
_exptl_crystal_F_000 2792
_exptl_crystal_size_max 0.25
_exptl_crystal_size_mid 0.25
_exptl_crystal_size_min 0.10
_refine_diff_density_max 0.561
_refine_diff_density_min -0.593
_refine_diff_density_rms 0.068
_refine_ls_extinction_method none
_refine_ls_goodness_of_fit_ref 1.076
_refine_ls_hydrogen_treatment constr
_refine_ls_matrix_type full
_refine_ls_number_parameters 808
_refine_ls_number_reflns 11179
_refine_ls_number_restraints 0
_refine_ls_restrained_S_all 1.076
_refine_ls_R_factor_all 0.0571
_refine_ls_R_factor_gt 0.0448
_refine_ls_shift/su_max 0.001
_refine_ls_shift/su_mean 0.000
_refine_ls_structure_factor_coef Fsqd
_refine_ls_weighting_details 'calc w=1/[\s^2^(Fo^2^)+(0.0327P)^2^+7.4381P] where P=(Fo^2^+2Fc^2^)/3'
_refine_ls_weighting_scheme calc
_refine_ls_wR_factor_gt 0.1018
_refine_ls_wR_factor_ref 0.1121
_reflns_number_gt 9280
_reflns_number_total 11179
_reflns_threshold_expression >2sigma(I)
_cod_data_source_file ja204489e_si_002.cif
_cod_data_source_block js19_0m
_cod_original_cell_volume 6429.9(11)
_cod_database_code 4106559

loop_
_symmetry_equiv_pos_as_xyz
'x, y, z'
'-x, y+1/2, -z+1/2'
'-x, -y, -z'
'x, -y-1/2, z-1/2'

loop_
_atom_site_label
_atom_site_type_symbol
_atom_site_fract_x
_atom_site_fract_y
_atom_site_fract_z
_atom_site_U_iso_or_equiv
_atom_site_adp_type
_atom_site_occupancy
_atom_site_symmetry_multiplicity
_atom_site_calc_flag
_atom_site_refinement_flags
Ni1 Ni 0.69776(2) 0.581114(15) 0.383895(19) 0.01487(10) Uani 1 1 d .
N1 N 0.89177(15) 0.67848(10) 0.43320(13) 0.0186(5) Uani 1 1 d .
N2 N 0.82430(15) 0.59164(10) 0.56882(12) 0.0177(5) Uani 1 1 d .
N3 N 0.48686(15) 0.50851(10) 0.29340(13) 0.0181(5) Uani 1 1 d .
N4 N 0.66076(15) 0.44212(10) 0.45202(12) 0.0175(5) Uani 1 1 d .
N5 N 0.66823(15) 0.63293(10) 0.28824(13) 0.0204(5) Uani 1 1 d .
O1 O 1.15768(13) 0.84286(9) 0.47128(11) 0.0233(5) Uani 1 1 d .
O2 O 0.99851(13) 0.55098(9) 0.87562(11) 0.0270(5) Uani 1 1 d .
O3 O 0.16830(12) 0.45534(9) 0.10064(11) 0.0240(5) Uani 1 1 d .
O4 O 0.79186(14) 0.26685(9) 0.68557(11) 0.0297(5) Uani 1 1 d .
P1 P 0.83029(5) 0.55961(3) 0.42452(4) 0.01546(16) Uani 1 1 d .
P2 P 0.73953(5) 0.66851(3) 0.44872(4) 0.01561(16) Uani 1 1 d .
P3 P 0.65458(5) 0.49380(3) 0.31799(4) 0.01588(16) Uani 1 1 d .
P4 P 0.59123(5) 0.56242(3) 0.42038(4) 0.01530(16) Uani 1 1 d .
C1 C 0.89106(18) 0.61919(12) 0.39259(16) 0.0199(6) Uani 1 1 d .
H1A H 0.9478 0.6035 0.4030 0.024 Uiso 1 1 calc R
H1B H 0.8662 0.6264 0.3377 0.024 Uiso 1 1 calc R
C2 C 0.81317(18) 0.71118(12) 0.41383(16) 0.0189(6) Uani 1 1 d .
H2A H 0.7897 0.7154 0.3584 0.023 Uiso 1 1 calc R
H2B H 0.8219 0.7547 0.4355 0.023 Uiso 1 1 calc R
C3 C 0.79865(17) 0.65814(12) 0.54924(15) 0.0177(6) Uani 1 1 d .
H3A H 0.8479 0.6857 0.5623 0.021 Uiso 1 1 calc R
H3B H 0.7648 0.6723 0.5797 0.021 Uiso 1 1 calc R
C4 C 0.87759(18) 0.56692(12) 0.52752(15) 0.0187(6) Uani 1 1 d .
H4A H 0.8979 0.5243 0.5481 0.022 Uiso 1 1 calc R
H4B H 0.9258 0.5954 0.5381 0.022 Uiso 1 1 calc R
C5 C 0.96005(17) 0.72084(12) 0.44210(15) 0.0171(6) Uani 1 1 d .
C6 C 1.00279(18) 0.72228(12) 0.39082(16) 0.0187(6) Uani 1 1 d .
H6 H 0.9868 0.6950 0.3481 0.022 Uiso 1 1 calc R
C7 C 1.06860(18) 0.76346(12) 0.40233(16) 0.0199(6) Uani 1 1 d .
H7 H 1.0979 0.7642 0.3676 0.024 Uiso 1 1 calc R
C8 C 1.09178(18) 0.80372(12) 0.46480(16) 0.0189(6) Uani 1 1 d .
C9 C 1.04922(18) 0.80260(12) 0.51589(16) 0.0195(6) Uani 1 1 d .
H9 H 1.0649 0.8301 0.5584 0.023 Uiso 1 1 calc R
C10 C 0.98364(18) 0.76090(12) 0.50410(16) 0.0194(6) Uani 1 1 d .
H10 H 0.9546 0.7599 0.5390 0.023 Uiso 1 1 calc R
C11 C 1.1829(2) 0.88466(14) 0.53479(18) 0.0303(7) Uani 1 1 d .
H11A H 1.1365 0.9113 0.5353 0.045 Uiso 1 1 calc R
H11B H 1.2276 0.9120 0.5315 0.045 Uiso 1 1 calc R
H11C H 1.2019 0.8594 0.5812 0.045 Uiso 1 1 calc R
C12 C 0.66634(18) 0.73271(12) 0.44157(15) 0.0171(6) Uani 1 1 d .
C13 C 0.59153(18) 0.73424(12) 0.38337(16) 0.0204(6) Uani 1 1 d .
H13 H 0.5765 0.7000 0.3484 0.024 Uiso 1 1 calc R
C14 C 0.5386(2) 0.78574(13) 0.37611(17) 0.0251(7) Uani 1 1 d .
H14 H 0.4872 0.7863 0.3368 0.030 Uiso 1 1 calc R
C15 C 0.5611(2) 0.83609(13) 0.42634(17) 0.0276(7) Uani 1 1 d .
H15 H 0.5248 0.8711 0.4217 0.033 Uiso 1 1 calc R
C16 C 0.6363(2) 0.83578(13) 0.48332(17) 0.0260(7) Uani 1 1 d .
H16 H 0.6518 0.8710 0.5169 0.031 Uiso 1 1 calc R
C17 C 0.6892(2) 0.78413(12) 0.49169(16) 0.0226(6) Uani 1 1 d .
H17 H 0.7406 0.7838 0.5312 0.027 Uiso 1 1 calc R
C18 C 0.86371(18) 0.58196(12) 0.64918(16) 0.0192(6) Uani 1 1 d .
C19 C 0.88308(19) 0.51970(13) 0.67580(16) 0.0212(6) Uani 1 1 d .
H19 H 0.8654 0.4851 0.6416 0.025 Uiso 1 1 calc R
C20 C 0.92717(19) 0.50668(13) 0.75044(16) 0.0223(6) Uani 1 1 d .
H20 H 0.9406 0.4639 0.7667 0.027 Uiso 1 1 calc R
C21 C 0.95162(19) 0.55709(13) 0.80134(16) 0.0212(6) Uani 1 1 d .
C22 C 0.92886(19) 0.61917(13) 0.77637(16) 0.0223(6) Uani 1 1 d .
H22 H 0.9428 0.6535 0.8114 0.027 Uiso 1 1 calc R
C23 C 0.88624(18) 0.63157(13) 0.70132(16) 0.0214(6) Uani 1 1 d .
H23 H 0.8722 0.6743 0.6852 0.026 Uiso 1 1 calc R
C24 C 1.0199(2) 0.48752(14) 0.90296(17) 0.0313(7) Uani 1 1 d .
H24A H 0.9700 0.4633 0.8983 0.047 Uiso 1 1 calc R
H24B H 1.0547 0.4891 0.9560 0.047 Uiso 1 1 calc R
H24C H 1.0499 0.4666 0.8734 0.047 Uiso 1 1 calc R
C25 C 0.86829(17) 0.48292(12) 0.40499(15) 0.0170(6) Uani 1 1 d .
C26 C 0.90344(18) 0.47661(12) 0.34820(15) 0.0195(6) Uani 1 1 d .
H26 H 0.9109 0.5132 0.3213 0.023 Uiso 1 1 calc R
C27 C 0.92735(18) 0.41677(13) 0.33119(16) 0.0220(6) Uani 1 1 d .
H27 H 0.9498 0.4123 0.2917 0.026 Uiso 1 1 calc R
C28 C 0.91853(18) 0.36360(13) 0.37177(17) 0.0239(7) Uani 1 1 d .
H28 H 0.9357 0.3229 0.3604 0.029 Uiso 1 1 calc R
C29 C 0.88487(18) 0.36953(13) 0.42883(17) 0.0226(6) Uani 1 1 d .
H29 H 0.8793 0.3331 0.4567 0.027 Uiso 1 1 calc R
C30 C 0.85941(18) 0.42884(12) 0.44498(16) 0.0191(6) Uani 1 1 d .
H30 H 0.8357 0.4328 0.4836 0.023 Uiso 1 1 calc R
C31 C 0.54798(18) 0.50643(13) 0.25511(15) 0.0194(6) Uani 1 1 d .
H31A H 0.5455 0.5471 0.2276 0.023 Uiso 1 1 calc R
H31B H 0.5332 0.4716 0.2174 0.023 Uiso 1 1 calc R
C32 C 0.49287(18) 0.56414(12) 0.34244(15) 0.0174(6) Uani 1 1 d .
H32A H 0.4470 0.5636 0.3629 0.021 Uiso 1 1 calc R
H32B H 0.4889 0.6039 0.3130 0.021 Uiso 1 1 calc R
C33 C 0.59110(18) 0.47956(12) 0.45614(16) 0.0178(6) Uani 1 1 d .
H33A H 0.5925 0.4813 0.5091 0.021 Uiso 1 1 calc R
H33B H 0.5396 0.4581 0.4263 0.021 Uiso 1 1 calc R
C34 C 0.65164(19) 0.42263(12) 0.37528(15) 0.0190(6) Uani 1 1 d .
H34A H 0.5989 0.4000 0.3529 0.023 Uiso 1 1 calc R
H34B H 0.6965 0.3931 0.3758 0.023 Uiso 1 1 calc R
C35 C 0.40551(18) 0.49512(12) 0.24392(15) 0.0179(6) Uani 1 1 d .
C36 C 0.38869(18) 0.43633(12) 0.20706(16) 0.0202(6) Uani 1 1 d .
H36 H 0.4317 0.4060 0.2151 0.024 Uiso 1 1 calc R
C37 C 0.31095(19) 0.42098(12) 0.15904(16) 0.0208(6) Uani 1 1 d .
H37 H 0.3012 0.3809 0.1341 0.025 Uiso 1 1 calc R
C38 C 0.24744(18) 0.46447(12) 0.14754(15) 0.0192(6) Uani 1 1 d .
C39 C 0.26281(18) 0.52248(12) 0.18486(16) 0.0211(6) Uani 1 1 d .
H39 H 0.2191 0.5519 0.1784 0.025 Uiso 1 1 calc R
C40 C 0.34119(18) 0.53835(12) 0.23158(15) 0.0203(6) Uani 1 1 d .
H40 H 0.3510 0.5790 0.2553 0.024 Uiso 1 1 calc R
C41 C 0.1479(2) 0.39312(13) 0.06854(18) 0.0273(7) Uani 1 1 d .
H41A H 0.1773 0.3851 0.0330 0.041 Uiso 1 1 calc R
H41B H 0.0887 0.3906 0.0420 0.041 Uiso 1 1 calc R
H41C H 0.1637 0.3610 0.1086 0.041 Uiso 1 1 calc R
C42 C 0.57366(18) 0.60856(12) 0.49555(15) 0.0179(6) Uani 1 1 d .
C43 C 0.50804(19) 0.65107(12) 0.48448(17) 0.0228(6) Uani 1 1 d .
H43 H 0.4710 0.6589 0.4352 0.027 Uiso 1 1 calc R
C44 C 0.4977(2) 0.68171(13) 0.54650(19) 0.0294(7) Uani 1 1 d .
H44 H 0.4538 0.7110 0.5395 0.035 Uiso 1 1 calc R
C45 C 0.5511(2) 0.66961(14) 0.61821(19) 0.0317(8) Uani 1 1 d .
H45 H 0.5425 0.6896 0.6603 0.038 Uiso 1 1 calc R
C46 C 0.6168(2) 0.62893(14) 0.62941(17) 0.0282(7) Uani 1 1 d .
H46 H 0.6539 0.6216 0.6788 0.034 Uiso 1 1 calc R
C47 C 0.62857(19) 0.59873(13) 0.56800(16) 0.0216(6) Uani 1 1 d .
H47 H 0.6743 0.5712 0.5754 0.026 Uiso 1 1 calc R
C48 C 0.69311(18) 0.39644(12) 0.51075(16) 0.0181(6) Uani 1 1 d .
C49 C 0.70399(18) 0.33187(12) 0.49711(16) 0.0194(6) Uani 1 1 d .
H49 H 0.6886 0.3166 0.4468 0.023 Uiso 1 1 calc R
C50 C 0.73701(18) 0.29038(12) 0.55652(16) 0.0214(6) Uani 1 1 d .
H50 H 0.7442 0.2467 0.5467 0.026 Uiso 1 1 calc R
C51 C 0.75987(18) 0.31186(13) 0.63046(16) 0.0220(6) Uani 1 1 d .
C52 C 0.74994(19) 0.37572(13) 0.64454(16) 0.0233(6) Uani 1 1 d .
H52 H 0.7653 0.3910 0.6948 0.028 Uiso 1 1 calc R
C53 C 0.71739(18) 0.41727(12) 0.58469(16) 0.0198(6) Uani 1 1 d .
H53 H 0.7116 0.4611 0.5947 0.024 Uiso 1 1 calc R
C54 C 0.8131(2) 0.28736(16) 0.76196(18) 0.0406(9) Uani 1 1 d .
H54A H 0.8583 0.3181 0.7731 0.061 Uiso 1 1 calc R
H54B H 0.8301 0.2504 0.7955 0.061 Uiso 1 1 calc R
H54C H 0.7654 0.3076 0.7698 0.061 Uiso 1 1 calc R
C55 C 0.70193(18) 0.46681(13) 0.25038(15) 0.0204(6) Uani 1 1 d .
C56 C 0.74129(19) 0.50951(14) 0.21718(16) 0.0241(7) Uani 1 1 d .
H56 H 0.7447 0.5534 0.2306 0.029 Uiso 1 1 calc R
C57 C 0.7757(2) 0.48817(16) 0.16440(17) 0.0341(8) Uani 1 1 d .
H57 H 0.8021 0.5175 0.1415 0.041 Uiso 1 1 calc R
C58 C 0.7714(2) 0.42427(17) 0.14526(18) 0.0400(9) Uani 1 1 d .
H58 H 0.7961 0.4096 0.1101 0.048 Uiso 1 1 calc R
C59 C 0.7314(2) 0.38177(16) 0.17715(18) 0.0404(9) Uani 1 1 d .
H59 H 0.7282 0.3380 0.1634 0.049 Uiso 1 1 calc R
C60 C 0.6958(2) 0.40263(14) 0.22935(17) 0.0306(7) Uani 1 1 d .
H60 H 0.6675 0.3734 0.2505 0.037 Uiso 1 1 calc R
C61 C 0.65814(19) 0.65933(13) 0.23305(16) 0.0226(6) Uani 1 1 d .
C62 C 0.6492(3) 0.69079(17) 0.16209(19) 0.0428(9) Uani 1 1 d .
H62A H 0.6696 0.7347 0.1717 0.064 Uiso 1 1 calc R
H62B H 0.5912 0.6914 0.1309 0.064 Uiso 1 1 calc R
H62C H 0.6808 0.6676 0.1357 0.064 Uiso 1 1 calc R
B1 B 1.4052(2) 0.78318(17) 0.6929(2) 0.0317(9) Uani 1 1 d .
F1 F 1.40873(14) 0.71695(8) 0.69407(11) 0.0455(5) Uani 1 1 d .
F2 F 1.39099(14) 0.80445(9) 0.75761(12) 0.0483(6) Uani 1 1 d .
F3 F 1.34431(16) 0.80291(11) 0.63007(14) 0.0693(7) Uani 1 1 d .
F4 F 1.48022(14) 0.80758(12) 0.69462(14) 0.0632(7) Uani 1 1 d .
B2 B 1.1217(3) 0.16690(17) 0.3209(2) 0.0389(10) Uani 1 1 d .
F5 F 1.0882(2) 0.21144(12) 0.35272(18) 0.1064(13) Uani 1 1 d .
F6 F 1.1795(2) 0.13334(12) 0.37729(15) 0.0925(10) Uani 1 1 d .
F7 F 1.06612(15) 0.12489(10) 0.27629(12) 0.0555(6) Uani 1 1 d .
F8 F 1.16035(15) 0.19889(11) 0.27682(13) 0.0579(6) Uani 1 1 d .
N6 N 1.3975(3) 0.9401(2) 0.5466(3) 0.0907(14) Uani 1 1 d .
C63 C 1.4870(3) 0.94249(19) 0.5624(2) 0.0504(10) Uani 1 1 d .
C64 C 1.5554(2) 0.94441(18) 0.5753(2) 0.0428(9) Uani 1 1 d .
H64A H 1.5804 0.9687 0.6218 0.064 Uiso 1 1 calc R
H64B H 1.5677 0.9652 0.5337 0.064 Uiso 1 1 calc R
H64C H 1.5776 0.9009 0.5818 0.064 Uiso 1 1 calc R

loop_
_atom_site_aniso_label
_atom_site_aniso_U_11
_atom_site_aniso_U_22
_atom_site_aniso_U_33
_atom_site_aniso_U_23
_atom_site_aniso_U_13
_atom_site_aniso_U_12
Ni1 0.0145(2) 0.01512(17) 0.01524(19) -0.00008(13) 0.00533(16) 0.00000(13)
N1 0.0157(14) 0.0150(10) 0.0262(13) -0.0018(9) 0.0086(11) -0.0011(9)
N2 0.0185(14) 0.0189(11) 0.0152(12) -0.0003(9) 0.0048(11) 0.0009(10)
N3 0.0145(14) 0.0196(11) 0.0196(13) -0.0043(9) 0.0046(11) -0.0006(9)
N4 0.0194(14) 0.0173(11) 0.0165(12) 0.0007(9) 0.0068(11) 0.0025(9)
N5 0.0205(15) 0.0215(11) 0.0196(13) -0.0001(10) 0.0070(11) 0.0012(10)
O1 0.0202(12) 0.0260(10) 0.0246(11) -0.0025(8) 0.0085(9) -0.0081(9)
O2 0.0261(13) 0.0318(11) 0.0187(11) 0.0017(8) 0.0013(10) 0.0010(9)
O3 0.0173(12) 0.0231(10) 0.0256(11) -0.0052(8) -0.0009(9) -0.0022(8)
O4 0.0370(15) 0.0279(10) 0.0242(12) 0.0094(9) 0.0100(11) 0.0089(10)
P1 0.0141(4) 0.0158(3) 0.0168(4) 0.0001(3) 0.0057(3) -0.0001(3)
P2 0.0149(4) 0.0153(3) 0.0172(4) 0.0004(3) 0.0060(3) 0.0002(3)
P3 0.0157(4) 0.0171(3) 0.0147(4) -0.0013(3) 0.0049(3) 0.0007(3)
P4 0.0140(4) 0.0161(3) 0.0160(4) -0.0005(3) 0.0052(3) -0.0004(3)
C1 0.0176(16) 0.0207(13) 0.0242(16) -0.0007(11) 0.0108(13) -0.0010(12)
C2 0.0177(17) 0.0192(13) 0.0202(15) 0.0015(11) 0.0068(13) -0.0010(11)
C3 0.0144(16) 0.0181(13) 0.0200(15) -0.0010(11) 0.0051(13) -0.0010(11)
C4 0.0175(17) 0.0201(13) 0.0183(15) 0.0005(11) 0.0055(13) 0.0036(11)
C5 0.0141(16) 0.0165(12) 0.0200(15) 0.0046(11) 0.0049(12) 0.0006(11)
C6 0.0162(16) 0.0183(13) 0.0197(15) 0.0023(11) 0.0035(13) 0.0008(11)
C7 0.0197(17) 0.0239(14) 0.0183(15) 0.0027(11) 0.0093(13) 0.0004(12)
C8 0.0128(16) 0.0195(13) 0.0220(15) 0.0050(11) 0.0027(13) -0.0002(11)
C9 0.0183(17) 0.0173(13) 0.0205(15) 0.0000(11) 0.0033(13) 0.0005(11)
C10 0.0186(17) 0.0208(13) 0.0216(15) 0.0034(11) 0.0102(13) 0.0016(11)
C11 0.029(2) 0.0313(16) 0.0309(18) -0.0066(13) 0.0101(15) -0.0123(14)
C12 0.0176(16) 0.0169(12) 0.0194(15) 0.0023(10) 0.0099(13) 0.0005(11)
C13 0.0199(17) 0.0192(13) 0.0234(16) 0.0009(11) 0.0091(14) -0.0008(12)
C14 0.0211(18) 0.0266(14) 0.0293(17) 0.0074(12) 0.0105(14) 0.0063(13)
C15 0.034(2) 0.0224(14) 0.0325(18) 0.0044(12) 0.0195(16) 0.0107(13)
C16 0.036(2) 0.0219(14) 0.0230(17) -0.0007(12) 0.0144(15) 0.0040(13)
C17 0.0267(18) 0.0228(14) 0.0197(15) -0.0005(11) 0.0094(14) 0.0001(12)
C18 0.0157(16) 0.0207(13) 0.0215(15) 0.0015(11) 0.0066(13) -0.0019(11)
C19 0.0227(17) 0.0203(13) 0.0203(15) -0.0017(11) 0.0069(13) -0.0018(12)
C20 0.0207(17) 0.0217(14) 0.0234(16) 0.0047(11) 0.0060(14) -0.0006(12)
C21 0.0175(17) 0.0298(15) 0.0166(15) 0.0009(11) 0.0059(13) -0.0012(12)
C22 0.0239(18) 0.0253(14) 0.0187(15) -0.0047(11) 0.0085(14) -0.0036(12)
C23 0.0207(17) 0.0216(13) 0.0226(16) 0.0005(11) 0.0082(13) 0.0010(12)
C24 0.033(2) 0.0356(17) 0.0215(17) 0.0042(13) 0.0032(15) 0.0044(14)
C25 0.0139(16) 0.0175(12) 0.0170(14) -0.0015(10) 0.0015(12) 0.0006(11)
C26 0.0167(16) 0.0202(13) 0.0203(15) 0.0004(11) 0.0047(13) -0.0017(11)
C27 0.0126(16) 0.0283(15) 0.0229(16) -0.0075(12) 0.0030(13) 0.0009(12)
C28 0.0174(17) 0.0195(13) 0.0298(17) -0.0056(12) 0.0013(14) 0.0022(12)
C29 0.0160(17) 0.0188(13) 0.0291(17) 0.0020(11) 0.0022(14) -0.0012(11)
C30 0.0142(16) 0.0205(13) 0.0220(16) -0.0015(11) 0.0050(13) -0.0007(11)
C31 0.0180(17) 0.0231(13) 0.0162(15) -0.0024(11) 0.0043(13) -0.0016(12)
C32 0.0148(16) 0.0186(13) 0.0179(15) -0.0018(10) 0.0042(13) 0.0010(11)
C33 0.0167(16) 0.0176(12) 0.0199(15) 0.0003(10) 0.0071(13) -0.0014(11)
C34 0.0195(17) 0.0179(13) 0.0195(15) -0.0007(10) 0.0063(13) -0.0010(11)
C35 0.0170(16) 0.0200(13) 0.0159(14) -0.0002(11) 0.0043(12) -0.0007(11)
C36 0.0174(17) 0.0204(13) 0.0231(16) -0.0015(11) 0.0071(13) 0.0015(11)
C37 0.0197(17) 0.0197(13) 0.0215(16) -0.0018(11) 0.0049(13) -0.0018(12)
C38 0.0169(16) 0.0229(13) 0.0159(14) 0.0005(11) 0.0030(13) -0.0031(12)
C39 0.0167(17) 0.0204(13) 0.0236(16) 0.0014(11) 0.0033(13) 0.0025(12)
C40 0.0214(17) 0.0189(13) 0.0193(15) -0.0015(11) 0.0051(13) 0.0004(12)
C41 0.0200(18) 0.0254(15) 0.0314(18) -0.0092(12) 0.0017(14) -0.0036(13)
C42 0.0171(16) 0.0171(13) 0.0220(15) -0.0017(11) 0.0099(13) -0.0024(11)
C43 0.0206(17) 0.0196(13) 0.0299(17) -0.0039(12) 0.0106(14) -0.0044(12)
C44 0.0227(19) 0.0232(14) 0.049(2) -0.0122(14) 0.0212(17) -0.0074(13)
C45 0.034(2) 0.0323(16) 0.037(2) -0.0149(14) 0.0224(17) -0.0120(15)
C46 0.034(2) 0.0305(15) 0.0217(16) -0.0046(12) 0.0117(15) -0.0100(14)
C47 0.0221(18) 0.0207(13) 0.0222(16) 0.0002(11) 0.0076(14) -0.0026(12)
C48 0.0144(16) 0.0174(13) 0.0220(15) 0.0012(11) 0.0054(13) -0.0021(11)
C49 0.0152(16) 0.0212(13) 0.0223(15) 0.0002(11) 0.0070(13) -0.0010(11)
C50 0.0192(17) 0.0165(13) 0.0292(17) 0.0017(11) 0.0088(14) 0.0014(11)
C51 0.0156(16) 0.0252(14) 0.0247(16) 0.0075(12) 0.0061(13) 0.0035(12)
C52 0.0231(18) 0.0266(14) 0.0193(15) 0.0014(12) 0.0057(13) -0.0002(13)
C53 0.0175(17) 0.0175(13) 0.0234(16) -0.0008(11) 0.0056(13) -0.0015(11)
C54 0.052(3) 0.0431(19) 0.0249(18) 0.0108(15) 0.0098(18) 0.0156(17)
C55 0.0183(17) 0.0263(14) 0.0155(15) -0.0018(11) 0.0039(13) 0.0051(12)
C56 0.0189(17) 0.0324(15) 0.0208(16) 0.0031(12) 0.0063(13) 0.0077(13)
C57 0.030(2) 0.053(2) 0.0219(17) 0.0065(14) 0.0109(15) 0.0158(16)
C58 0.041(2) 0.060(2) 0.0205(17) -0.0003(15) 0.0124(17) 0.0273(18)
C59 0.055(3) 0.0380(18) 0.0282(19) -0.0074(15) 0.0131(18) 0.0164(17)
C60 0.037(2) 0.0292(15) 0.0245(17) -0.0042(13) 0.0090(15) 0.0062(14)
C61 0.0236(18) 0.0231(14) 0.0225(17) 0.0013(12) 0.0095(14) 0.0052(12)
C62 0.056(3) 0.046(2) 0.0296(19) 0.0165(15) 0.0192(19) 0.0148(18)
B1 0.024(2) 0.0299(18) 0.039(2) -0.0049(16) 0.0078(18) -0.0008(16)
F1 0.0592(15) 0.0304(10) 0.0443(12) -0.0125(8) 0.0137(11) 0.0027(9)
F2 0.0565(15) 0.0353(10) 0.0606(14) -0.0135(9) 0.0293(12) 0.0012(10)
F3 0.0594(18) 0.0627(15) 0.0601(16) 0.0052(12) -0.0149(13) 0.0078(12)
F4 0.0389(15) 0.0776(16) 0.0759(17) -0.0029(13) 0.0227(13) -0.0194(12)
B2 0.059(3) 0.0279(18) 0.028(2) -0.0047(16) 0.012(2) -0.0045(19)
F5 0.193(4) 0.0559(15) 0.122(3) -0.0195(16) 0.121(3) 0.0009(19)
F6 0.108(3) 0.0644(16) 0.0612(17) 0.0155(13) -0.0312(17) -0.0263(16)
F7 0.0648(17) 0.0539(13) 0.0369(12) 0.0007(10) 0.0023(11) -0.0280(12)
F8 0.0537(16) 0.0690(15) 0.0526(14) 0.0004(11) 0.0199(12) -0.0178(12)
N6 0.047(3) 0.138(4) 0.084(3) -0.006(3) 0.018(2) -0.006(3)
C63 0.052(3) 0.063(3) 0.039(2) -0.0165(18) 0.019(2) -0.003(2)
C64 0.034(2) 0.059(2) 0.039(2) -0.0184(17) 0.0156(19) 0.0010(18)

loop_
_atom_type_symbol
_atom_type_description
_atom_type_scat_dispersion_real
_atom_type_scat_dispersion_imag
_atom_type_scat_source
C C 0.0033 0.0016 'International Tables Vol C Tables 4.2.6.8 and 6.1.1.4'
H H 0.0000 0.0000 'International Tables Vol C Tables 4.2.6.8 and 6.1.1.4'
N N 0.0061 0.0033 'International Tables Vol C Tables 4.2.6.8 and 6.1.1.4'
O O 0.0106 0.0060 'International Tables Vol C Tables 4.2.6.8 and 6.1.1.4'
B B 0.0013 0.0007 'International Tables Vol C Tables 4.2.6.8 and 6.1.1.4'
F F 0.0171 0.0103 'International Tables Vol C Tables 4.2.6.8 and 6.1.1.4'
P P 0.1023 0.0942 'International Tables Vol C Tables 4.2.6.8 and 6.1.1.4'
Ni Ni 0.3393 1.1124 'International Tables Vol C Tables 4.2.6.8 and 6.1.1.4'

loop_
_geom_angle_atom_site_label_1
_geom_angle_atom_site_label_2
_geom_angle_atom_site_label_3
_geom_angle
N5 Ni1 P2 89.25(7)
N5 Ni1 P3 90.33(7)
P2 Ni1 P3 179.39(4)
N5 Ni1 P4 112.55(7)
P2 Ni1 P4 97.49(3)
P3 Ni1 P4 82.27(3)
N5 Ni1 P1 110.21(7)
P2 Ni1 P1 82.22(3)
P3 Ni1 P1 98.34(3)
P4 Ni1 P1 137.24(3)
N5 Ni1 N4 142.23(8)
P2 Ni1 N4 125.99(4)
P3 Ni1 N4 54.32(4)
P4 Ni1 N4 55.75(4)
P1 Ni1 N4 89.88(5)
N5 Ni1 N2 138.96(8)
P2 Ni1 N2 53.24(4)
P3 Ni1 N2 127.30(4)
P4 Ni1 N2 90.72(4)
P1 Ni1 N2 54.93(4)
N4 Ni1 N2 78.79(5)
C5 N1 C2 113.6(2)
C5 N1 C1 116.8(2)
C2 N1 C1 115.1(2)
C18 N2 C3 113.0(2)
C18 N2 C4 109.8(2)
C3 N2 C4 112.8(2)
C18 N2 Ni1 164.46(16)
C3 N2 Ni1 76.71(14)
C4 N2 Ni1 75.21(14)
C35 N3 C31 112.8(2)
C35 N3 C32 114.4(2)
C31 N3 C32 114.9(2)
C48 N4 C34 117.7(2)
C48 N4 C33 115.9(2)
C34 N4 C33 112.5(2)
C48 N4 Ni1 143.93(17)
C34 N4 Ni1 80.48(13)
C33 N4 Ni1 79.49(13)
C61 N5 Ni1 173.1(2)
C8 O1 C11 117.0(2)
C21 O2 C24 116.7(2)
C38 O3 C41 116.9(2)
C51 O4 C54 117.3(2)
C25 P1 C4 102.83(12)
C25 P1 C1 104.33(12)
C4 P1 C1 100.57(13)
C25 P1 Ni1 120.87(10)
C4 P1 Ni1 113.26(9)
C1 P1 Ni1 112.61(10)
C12 P2 C3 107.37(12)
C12 P2 C2 99.22(12)
C3 P2 C2 102.11(13)
C12 P2 Ni1 118.98(10)
C3 P2 Ni1 116.30(8)
C2 P2 Ni1 110.25(9)
C55 P3 C31 100.41(13)
C55 P3 C34 105.27(12)
C31 P3 C34 105.92(13)
C55 P3 Ni1 120.47(10)
C31 P3 Ni1 108.80(9)
C34 P3 Ni1 114.28(9)
C42 P4 C32 105.14(13)
C42 P4 C33 101.15(12)
C32 P4 C33 101.24(13)
C42 P4 Ni1 121.33(9)
C32 P4 Ni1 113.23(9)
C33 P4 Ni1 112.32(9)
N1 C1 P1 108.11(18)
N1 C1 H1A 110.1
P1 C1 H1A 110.1
N1 C1 H1B 110.1
P1 C1 H1B 110.1
H1A C1 H1B 108.4
N1 C2 P2 112.30(17)
N1 C2 H2A 109.1
P2 C2 H2A 109.1
N1 C2 H2B 109.1
P2 C2 H2B 109.1
H2A C2 H2B 107.9
N2 C3 P2 112.81(18)
N2 C3 H3A 109.0
P2 C3 H3A 109.0
N2 C3 H3B 109.0
P2 C3 H3B 109.0
H3A C3 H3B 107.8
N2 C4 P1 116.4(2)
N2 C4 H4A 108.2
P1 C4 H4A 108.2
N2 C4 H4B 108.2
P1 C4 H4B 108.2
H4A C4 H4B 107.3
C10 C5 C6 119.6(3)
C10 C5 N1 118.2(2)
C6 C5 N1 122.2(2)
C7 C6 C5 120.0(3)
C7 C6 H6 120.0
C5 C6 H6 120.0
C6 C7 C8 120.0(2)
C6 C7 H7 120.0
C8 C7 H7 120.0
O1 C8 C9 124.1(2)
O1 C8 C7 115.7(2)
C9 C8 C7 120.2(3)
C10 C9 C8 119.4(3)
C10 C9 H9 120.3
C8 C9 H9 120.3
C5 C10 C9 120.8(2)
C5 C10 H10 119.6
C9 C10 H10 119.6
O1 C11 H11A 109.5
O1 C11 H11B 109.5
H11A C11 H11B 109.5
O1 C11 H11C 109.5
H11A C11 H11C 109.5
H11B C11 H11C 109.5
C13 C12 C17 119.6(3)
C13 C12 P2 121.1(2)
C17 C12 P2 119.0(2)
C12 C13 C14 120.3(3)
C12 C13 H13 119.9
C14 C13 H13 119.9
C15 C14 C13 119.8(3)
C15 C14 H14 120.1
C13 C14 H14 120.1
C14 C15 C16 120.4(3)
C14 C15 H15 119.8
C16 C15 H15 119.8
C15 C16 C17 120.3(3)
C15 C16 H16 119.9
C17 C16 H16 119.9
C16 C17 C12 119.6(3)
C16 C17 H17 120.2
C12 C17 H17 120.2
C23 C18 C19 117.7(3)
C23 C18 N2 123.7(2)
C19 C18 N2 118.5(2)
C20 C19 C18 122.2(3)
C20 C19 H19 118.9
C18 C19 H19 118.9
C19 C20 C21 119.2(3)
C19 C20 H20 120.4
C21 C20 H20 120.4
O2 C21 C20 124.9(3)
O2 C21 C22 115.9(2)
C20 C21 C22 119.2(3)
C23 C22 C21 121.0(3)
C23 C22 H22 119.5
C21 C22 H22 119.5
C22 C23 C18 120.6(3)
C22 C23 H23 119.7
C18 C23 H23 119.7
O2 C24 H24A 109.5
O2 C24 H24B 109.5
H24A C24 H24B 109.5
O2 C24 H24C 109.5
H24A C24 H24C 109.5
H24B C24 H24C 109.5
C30 C25 C26 119.2(2)
C30 C25 P1 119.7(2)
C26 C25 P1 121.0(2)
C27 C26 C25 119.9(2)
C27 C26 H26 120.0
C25 C26 H26 120.0
C28 C27 C26 120.1(3)
C28 C27 H27 119.9
C26 C27 H27 119.9
C29 C28 C27 120.4(3)
C29 C28 H28 119.8
C27 C28 H28 119.8
C30 C29 C28 119.7(3)
C30 C29 H29 120.1
C28 C29 H29 120.1
C29 C30 C25 120.6(3)
C29 C30 H30 119.7
C25 C30 H30 119.7
N3 C31 P3 114.69(19)
N3 C31 H31A 108.6
P3 C31 H31A 108.6
N3 C31 H31B 108.6
P3 C31 H31B 108.6
H31A C31 H31B 107.6
N3 C32 P4 109.85(18)
N3 C32 H32A 109.7
P4 C32 H32A 109.7
N3 C32 H32B 109.7
P4 C32 H32B 109.7
H32A C32 H32B 108.2
N4 C33 P4 112.44(18)
N4 C33 H33A 109.1
P4 C33 H33A 109.1
N4 C33 H33B 109.1
P4 C33 H33B 109.1
H33A C33 H33B 107.8
N4 C34 P3 109.70(17)
N4 C34 H34A 109.7
P3 C34 H34A 109.7
N4 C34 H34B 109.7
P3 C34 H34B 109.7
H34A C34 H34B 108.2
C40 C35 C36 117.9(3)
C40 C35 N3 122.6(2)
C36 C35 N3 119.6(2)
C37 C36 C35 121.7(3)
C37 C36 H36 119.1
C35 C36 H36 119.1
C36 C37 C38 119.7(3)
C36 C37 H37 120.2
C38 C37 H37 120.2
O3 C38 C39 115.5(2)
O3 C38 C37 125.2(2)
C39 C38 C37 119.2(3)
C38 C39 C40 120.9(3)
C38 C39 H39 119.5
C40 C39 H39 119.5
C39 C40 C35 120.5(3)
C39 C40 H40 119.8
C35 C40 H40 119.8
O3 C41 H41A 109.5
O3 C41 H41B 109.5
H41A C41 H41B 109.5
O3 C41 H41C 109.5
H41A C41 H41C 109.5
H41B C41 H41C 109.5
C47 C42 C43 119.6(2)
C47 C42 P4 116.6(2)
C43 C42 P4 123.8(2)
C44 C43 C42 119.3(3)
C44 C43 H43 120.3
C42 C43 H43 120.3
C45 C44 C43 120.2(3)
C45 C44 H44 119.9
C43 C44 H44 119.9
C46 C45 C44 120.8(3)
C46 C45 H45 119.6
C44 C45 H45 119.6
C45 C46 C47 119.6(3)
C45 C46 H46 120.2
C47 C46 H46 120.2
C46 C47 C42 120.4(3)
C46 C47 H47 119.8
C42 C47 H47 119.8
C53 C48 C49 118.3(2)
C53 C48 N4 118.5(2)
C49 C48 N4 123.1(2)
C50 C49 C48 120.2(3)
C50 C49 H49 119.9
C48 C49 H49 119.9
C49 C50 C51 120.7(2)
C49 C50 H50 119.6
C51 C50 H50 119.6
O4 C51 C52 124.2(3)
O4 C51 C50 116.3(2)
C52 C51 C50 119.5(3)
C51 C52 C53 119.6(3)
C51 C52 H52 120.2
C53 C52 H52 120.2
C48 C53 C52 121.7(2)
C48 C53 H53 119.2
C52 C53 H53 119.2
O4 C54 H54A 109.5
O4 C54 H54B 109.5
H54A C54 H54B 109.5
O4 C54 H54C 109.5
H54A C54 H54C 109.5
H54B C54 H54C 109.5
C56 C55 C60 119.6(3)
C56 C55 P3 121.0(2)
C60 C55 P3 119.3(2)
C57 C56 C55 120.2(3)
C57 C56 H56 119.9
C55 C56 H56 119.9
C58 C57 C56 120.0(3)
C58 C57 H57 120.0
C56 C57 H57 120.0
C59 C58 C57 120.2(3)
C59 C58 H58 119.9
C57 C58 H58 119.9
C58 C59 C60 120.5(3)
C58 C59 H59 119.8
C60 C59 H59 119.8
C59 C60 C55 119.5(3)
C59 C60 H60 120.2
C55 C60 H60 120.2
N5 C61 C62 176.6(3)
C61 C62 H62A 109.5
C61 C62 H62B 109.5
H62A C62 H62B 109.5
C61 C62 H62C 109.5
H62A C62 H62C 109.5
H62B C62 H62C 109.5
F3 B1 F4 110.9(3)
F3 B1 F1 109.6(3)
F4 B1 F1 109.4(3)
F3 B1 F2 110.7(3)
F4 B1 F2 107.2(3)
F1 B1 F2 109.0(3)
F5 B2 F7 113.8(4)
F5 B2 F6 108.6(3)
F7 B2 F6 109.0(3)
F5 B2 F8 107.1(3)
F7 B2 F8 108.7(3)
F6 B2 F8 109.5(4)
C64 C63 N6 179.1(4)
C63 C64 H64A 109.5
C63 C64 H64B 109.5
H64A C64 H64B 109.5
C63 C64 H64C 109.5
H64A C64 H64C 109.5
H64B C64 H64C 109.5

loop_
_geom_bond_atom_site_label_1
_geom_bond_atom_site_label_2
_geom_bond_distance
Ni1 N5 2.018(2)
Ni1 P2 2.1857(8)
Ni1 P3 2.1970(8)
Ni1 P4 2.2030(8)
Ni1 P1 2.2077(9)
Ni1 N4 3.328(2)
Ni1 N2 3.450(2)
N1 C5 1.441(3)
N1 C2 1.456(4)
N1 C1 1.456(3)
N2 C18 1.453(4)
N2 C3 1.471(3)
N2 C4 1.482(3)
N3 C35 1.434(4)
N3 C31 1.464(3)
N3 C32 1.469(3)
N4 C48 1.428(3)
N4 C34 1.459(3)
N4 C33 1.460(3)
N5 C61 1.138(3)
O1 C8 1.376(3)
O1 C11 1.429(3)
O2 C21 1.370(3)
O2 C24 1.429(3)
O3 C38 1.374(3)
O3 C41 1.431(3)
O4 C51 1.375(3)
O4 C54 1.427(4)
P1 C25 1.818(3)
P1 C4 1.844(3)
P1 C1 1.855(3)
P2 C12 1.820(3)
P2 C3 1.841(3)
P2 C2 1.845(3)
P3 C55 1.817(3)
P3 C31 1.849(3)
P3 C34 1.851(3)
P4 C42 1.820(3)
P4 C32 1.841(3)
P4 C33 1.862(3)
C1 H1A 0.9900
C1 H1B 0.9900
C2 H2A 0.9900
C2 H2B 0.9900
C3 H3A 0.9900
C3 H3B 0.9900
C4 H4A 0.9900
C4 H4B 0.9900
C5 C10 1.385(4)
C5 C6 1.397(4)
C6 C7 1.386(4)
C6 H6 0.9500
C7 C8 1.394(4)
C7 H7 0.9500
C8 C9 1.391(4)
C9 C10 1.389(4)
C9 H9 0.9500
C10 H10 0.9500
C11 H11A 0.9800
C11 H11B 0.9800
C11 H11C 0.9800
C12 C13 1.391(4)
C12 C17 1.400(4)
C13 C14 1.391(4)
C13 H13 0.9500
C14 C15 1.383(4)
C14 H14 0.9500
C15 C16 1.384(5)
C15 H15 0.9500
C16 C17 1.392(4)
C16 H16 0.9500
C17 H17 0.9500
C18 C23 1.393(4)
C18 C19 1.397(4)
C19 C20 1.386(4)
C19 H19 0.9500
C20 C21 1.394(4)
C20 H20 0.9500
C21 C22 1.394(4)
C22 C23 1.384(4)
C22 H22 0.9500
C23 H23 0.9500
C24 H24A 0.9800
C24 H24B 0.9800
C24 H24C 0.9800
C25 C30 1.397(4)
C25 C26 1.400(4)
C26 C27 1.390(4)
C26 H26 0.9500
C27 C28 1.387(4)
C27 H27 0.9500
C28 C29 1.386(4)
C28 H28 0.9500
C29 C30 1.385(4)
C29 H29 0.9500
C30 H30 0.9500
C31 H31A 0.9900
C31 H31B 0.9900
C32 H32A 0.9900
C32 H32B 0.9900
C33 H33A 0.9900
C33 H33B 0.9900
C34 H34A 0.9900
C34 H34B 0.9900
C35 C40 1.392(4)
C35 C36 1.396(4)
C36 C37 1.386(4)
C36 H36 0.9500
C37 C38 1.387(4)
C37 H37 0.9500
C38 C39 1.384(4)
C39 C40 1.389(4)
C39 H39 0.9500
C40 H40 0.9500
C41 H41A 0.9800
C41 H41B 0.9800
C41 H41C 0.9800
C42 C47 1.395(4)
C42 C43 1.402(4)
C43 C44 1.395(4)
C43 H43 0.9500
C44 C45 1.383(5)
C44 H44 0.9500
C45 C46 1.379(5)
C45 H45 0.9500
C46 C47 1.390(4)
C46 H46 0.9500
C47 H47 0.9500
C48 C53 1.385(4)
C48 C49 1.401(4)
C49 C50 1.382(4)
C49 H49 0.9500
C50 C51 1.390(4)
C50 H50 0.9500
C51 C52 1.385(4)
C52 C53 1.387(4)
C52 H52 0.9500
C53 H53 0.9500
C54 H54A 0.9800
C54 H54B 0.9800
C54 H54C 0.9800
C55 C56 1.391(4)
C55 C60 1.395(4)
C56 C57 1.390(4)
C56 H56 0.9500
C57 C58 1.382(5)
C57 H57 0.9500
C58 C59 1.380(5)
C58 H58 0.9500
C59 C60 1.392(4)
C59 H59 0.9500
C60 H60 0.9500
C61 C62 1.451(4)
C62 H62A 0.9800
C62 H62B 0.9800
C62 H62C 0.9800
B1 F3 1.360(5)
B1 F4 1.385(4)
B1 F1 1.388(4)
B1 F2 1.393(4)
B2 F5 1.340(5)
B2 F7 1.366(4)
B2 F6 1.384(5)
B2 F8 1.397(4)
N6 C63 1.476(6)
C63 C64 1.126(5)
C64 H64A 0.9800
C64 H64B 0.9800
C64 H64C 0.9800
